data_7014870
loop_
_publ_author_name
'Zhang, Furen'
'Song, Haibin'
'Zi, Guofu'

_publ_section_title
;
 Synthesis and catalytic activity of group 5 metal amides with chiral
 biaryldiamine-based ligands.
;
_journal_issue 7
_journal_name_full 'Dalton transactions (Cambridge, England : 2003)'
_journal_page_first 1547
_journal_page_last 1566
_journal_paper_doi 10.1039/c0dt01229g
_journal_volume 40
_journal_year 2011
_chemical_formula_moiety 'C38 H52 N5 Nb O4 S2'
_chemical_formula_sum 'C38 H52 N5 Nb O4 S2'
_chemical_formula_weight 799.88
_chemical_name_systematic
;
?
;
_space_group_IT_number 14
_symmetry_cell_setting monoclinic
_symmetry_space_group_name_Hall '-P 2ybc'
_symmetry_space_group_name_H-M 'P 1 21/c 1'
_atom_sites_solution_hydrogens geom
_atom_sites_solution_primary direct
_atom_sites_solution_secondary difmap
_audit_creation_method SHELXL-97
_cell_angle_alpha 90.00
_cell_angle_beta 113.527(6)
_cell_angle_gamma 90.00
_cell_formula_units_Z 4
_cell_length_a 15.1360(15)
_cell_length_b 16.0630(18)
_cell_length_c 17.379(2)
_cell_measurement_reflns_used 5057
_cell_measurement_temperature 113(2)
_cell_measurement_theta_max 72.40
_cell_measurement_theta_min 27.70
_cell_volume 3874.1(8)
_computing_cell_refinement 'CrystalClear-SM Expert 2.0 r4'
_computing_data_collection 'CrystalClear-SM Expert 2.0 r4 (Rigaku, 2009)'
_computing_data_reduction 'CrystalClear-SM Expert 2.0 r4'
_computing_molecular_graphics 'CrystalStructure 4.0'
_computing_publication_material 'CrystalStructure 4.0 (Rigaku, 2009)'
_computing_structure_refinement 'SHELXL-97 (Sheldrick, 1997)'
_computing_structure_solution 'SHELXS-97 (Sheldrick, 1990)'
_diffrn_ambient_temperature 113(2)
_diffrn_measured_fraction_theta_full 0.980
_diffrn_measured_fraction_theta_max 0.980
_diffrn_measurement_device_type 'Rigaku Saturn70 CCD camera'
_diffrn_measurement_method \w
_diffrn_radiation_monochromator multilayer
_diffrn_radiation_source 'rotating anode'
_diffrn_radiation_type CuK\a
_diffrn_radiation_wavelength 1.54187
_diffrn_reflns_av_R_equivalents 0.0458
_diffrn_reflns_av_sigmaI/netI 0.0263
_diffrn_reflns_limit_h_max 18
_diffrn_reflns_limit_h_min -18
_diffrn_reflns_limit_k_max 14
_diffrn_reflns_limit_k_min -19
_diffrn_reflns_limit_l_max 20
_diffrn_reflns_limit_l_min -20
_diffrn_reflns_number 41218
_diffrn_reflns_theta_full 72.57
_diffrn_reflns_theta_max 72.57
_diffrn_reflns_theta_min 3.18
_diffrn_standards_decay_% 0
_diffrn_standards_interval_count 0
_diffrn_standards_interval_time 0
_diffrn_standards_number 0
_exptl_absorpt_coefficient_mu 3.900
_exptl_absorpt_correction_T_max 0.5742
_exptl_absorpt_correction_T_min 0.4808
_exptl_absorpt_correction_type multi-scan
_exptl_absorpt_process_details CrystalClear
_exptl_crystal_colour orange
_exptl_crystal_density_diffrn 1.371
_exptl_crystal_density_method 'not measured'
_exptl_crystal_description prism
_exptl_crystal_F_000 1680
_exptl_crystal_size_max 0.22
_exptl_crystal_size_mid 0.20
_exptl_crystal_size_min 0.16
_refine_diff_density_max 0.489
_refine_diff_density_min -0.865
_refine_diff_density_rms 0.084
_refine_ls_extinction_method none
_refine_ls_goodness_of_fit_ref 1.097
_refine_ls_hydrogen_treatment constr
_refine_ls_matrix_type full
_refine_ls_number_parameters 465
_refine_ls_number_reflns 7536
_refine_ls_number_restraints 0
_refine_ls_restrained_S_all 1.097
_refine_ls_R_factor_all 0.0342
_refine_ls_R_factor_gt 0.0316
_refine_ls_shift/su_max 0.002
_refine_ls_shift/su_mean 0.000
_refine_ls_structure_factor_coef Fsqd
_refine_ls_weighting_details 'calc w=1/[\s^2^(Fo^2^)+(0.0536P)^2^+3.7033P] where P=(Fo^2^+2Fc^2^)/3'
_refine_ls_weighting_scheme calc
_refine_ls_wR_factor_gt 0.0821
_refine_ls_wR_factor_ref 0.0988
_reflns_number_gt 7174
_reflns_number_total 7536
_reflns_threshold_expression >2sigma(I)
_cod_data_source_file C0DT01229G.TXT
_cod_data_source_block compound20
_cod_original_cell_volume 3874.1(7)
_cod_original_sg_symbol_H-M 'P 21/c'
_cod_database_code 7014870

loop_
_symmetry_equiv_pos_as_xyz
'x, y, z'
'-x, y+1/2, -z+1/2'
'-x, -y, -z'
'x, -y-1/2, z-1/2'

loop_
_atom_site_label
_atom_site_type_symbol
_atom_site_fract_x
_atom_site_fract_y
_atom_site_fract_z
_atom_site_U_iso_or_equiv
_atom_site_adp_type
_atom_site_occupancy
_atom_site_symmetry_multiplicity
_atom_site_calc_flag
_atom_site_refinement_flags
_atom_site_disorder_assembly
_atom_site_disorder_group
Nb1 Nb 0.179685(12) 0.495312(11) 0.276155(11) 0.01463(8) Uani 1 1 d . . .
S1 S 0.37439(4) 0.55646(3) 0.25470(3) 0.01696(12) Uani 1 1 d . . .
S2 S 0.08674(4) 0.29567(3) 0.22609(3) 0.01895(12) Uani 1 1 d . . .
O1 O 0.30485(11) 0.60735(10) 0.19099(10) 0.0213(3) Uani 1 1 d . . .
O2 O 0.42992(12) 0.59720(10) 0.33266(10) 0.0227(3) Uani 1 1 d . . .
O3 O 0.02637(12) 0.33066(11) 0.26404(11) 0.0250(4) Uani 1 1 d . . .
O4 O 0.14748(12) 0.22752(11) 0.27072(11) 0.0242(4) Uani 1 1 d . . .
N1 N 0.31329(13) 0.47760(12) 0.26641(12) 0.0160(4) Uani 1 1 d . . .
N2 N 0.14944(13) 0.36987(12) 0.20947(12) 0.0167(4) Uani 1 1 d . . .
N3 N 0.15655(15) 0.45085(13) 0.36993(12) 0.0215(4) Uani 1 1 d . . .
N4 N 0.07231(14) 0.55094(12) 0.18823(12) 0.0200(4) Uani 1 1 d . . .
N5 N 0.21746(14) 0.60446(12) 0.33720(13) 0.0214(4) Uani 1 1 d . . .
C1 C 0.35134(15) 0.33053(14) 0.29445(14) 0.0176(4) Uani 1 1 d . . .
C2 C 0.36325(15) 0.41259(14) 0.32489(14) 0.0176(4) Uani 1 1 d . . .
C3 C 0.41365(17) 0.42924(15) 0.41021(15) 0.0212(5) Uani 1 1 d . . .
H3A H 0.4203 0.4849 0.4303 0.025 Uiso 1 1 calc R . .
C4 C 0.45406(17) 0.36401(16) 0.46561(15) 0.0240(5) Uani 1 1 d . . .
H4A H 0.4903 0.3749 0.5235 0.029 Uiso 1 1 calc R . .
C5 C 0.44117(17) 0.28307(16) 0.43582(16) 0.0241(5) Uani 1 1 d . . .
H5A H 0.4689 0.2387 0.4741 0.029 Uiso 1 1 calc R . .
C6 C 0.38857(16) 0.26460(15) 0.35109(15) 0.0210(5) Uani 1 1 d . . .
C7 C 0.37139(19) 0.17444(15) 0.32464(18) 0.0279(5) Uani 1 1 d . . .
H7A H 0.3244 0.1504 0.3441 0.042 Uiso 1 1 calc R . .
H7B H 0.4322 0.1436 0.3493 0.042 Uiso 1 1 calc R . .
H7C H 0.3464 0.1708 0.2633 0.042 Uiso 1 1 calc R . .
C8 C 0.29994(16) 0.31843(14) 0.20221(15) 0.0179(4) Uani 1 1 d . . .
C9 C 0.20253(17) 0.34101(14) 0.16154(14) 0.0185(4) Uani 1 1 d . . .
C10 C 0.15718(17) 0.33693(14) 0.07422(15) 0.0211(5) Uani 1 1 d . . .
H10 H 0.0920 0.3542 0.0466 0.025 Uiso 1 1 calc R . .
C11 C 0.20648(18) 0.30799(15) 0.02786(16) 0.0240(5) Uani 1 1 d . . .
H11 H 0.1749 0.3046 -0.0315 0.029 Uiso 1 1 calc R . .
C12 C 0.30197(18) 0.28383(15) 0.06774(16) 0.0245(5) Uani 1 1 d . . .
H12 H 0.3348 0.2623 0.0355 0.029 Uiso 1 1 calc R . .
C13 C 0.35030(17) 0.29064(14) 0.15432(16) 0.0209(5) Uani 1 1 d . . .
C14 C 0.45678(18) 0.27102(16) 0.19521(17) 0.0272(5) Uani 1 1 d . . .
H14A H 0.4815 0.2617 0.1517 0.041 Uiso 1 1 calc R . .
H14B H 0.4667 0.2208 0.2297 0.041 Uiso 1 1 calc R . .
H14C H 0.4911 0.3179 0.2307 0.041 Uiso 1 1 calc R . .
C15 C 0.45616(17) 0.51243(14) 0.21472(16) 0.0191(5) Uani 1 1 d . . .
C16 C 0.42018(19) 0.48992(14) 0.12968(17) 0.0215(5) Uani 1 1 d . . .
C17 C 0.48401(19) 0.45623(16) 0.09813(17) 0.0258(5) Uani 1 1 d . . .
H17 H 0.4603 0.4410 0.0406 0.031 Uiso 1 1 calc R . .
C18 C 0.5803(2) 0.44437(17) 0.14782(18) 0.0310(6) Uani 1 1 d . . .
C19 C 0.61390(19) 0.46745(17) 0.23121(18) 0.0299(6) Uani 1 1 d . . .
H19 H 0.6803 0.4594 0.2654 0.036 Uiso 1 1 calc R . .
C20 C 0.55561(19) 0.50175(15) 0.26770(17) 0.0239(5) Uani 1 1 d . . .
C21 C 0.31733(19) 0.49961(15) 0.06936(16) 0.0239(5) Uani 1 1 d . . .
H21A H 0.3027 0.5588 0.0573 0.036 Uiso 1 1 calc R . .
H21B H 0.2749 0.4762 0.0941 0.036 Uiso 1 1 calc R . .
H21C H 0.3071 0.4701 0.0171 0.036 Uiso 1 1 calc R . .
C22 C 0.6469(3) 0.4055(2) 0.1122(2) 0.0496(9) Uani 1 1 d . . .
H22A H 0.6661 0.3499 0.1364 0.074 Uiso 1 1 calc R . .
H22B H 0.7043 0.4404 0.1260 0.074 Uiso 1 1 calc R . .
H22C H 0.6133 0.4009 0.0511 0.074 Uiso 1 1 calc R . .
C23 C 0.6037(2) 0.5246(2) 0.35947(18) 0.0346(6) Uani 1 1 d . . .
H23A H 0.6704 0.5046 0.3824 0.052 Uiso 1 1 calc R . .
H23B H 0.5687 0.4987 0.3901 0.052 Uiso 1 1 calc R . .
H23C H 0.6032 0.5852 0.3655 0.052 Uiso 1 1 calc R . .
C24 C 0.00844(17) 0.25725(16) 0.12460(16) 0.0233(5) Uani 1 1 d . . .
C25 C 0.0308(2) 0.18459(17) 0.09057(17) 0.0287(6) Uani 1 1 d . . .
C26 C -0.0336(2) 0.16062(18) 0.01045(18) 0.0367(7) Uani 1 1 d . . .
H26 H -0.0201 0.1115 -0.0132 0.044 Uiso 1 1 calc R . .
C27 C -0.1162(3) 0.2050(2) -0.03613(18) 0.0432(8) Uani 1 1 d . . .
C28 C -0.1345(2) 0.27656(19) -0.00095(18) 0.0371(7) Uani 1 1 d . . .
H28 H -0.1907 0.3079 -0.0323 0.045 Uiso 1 1 calc R . .
C29 C -0.07439(18) 0.30469(17) 0.07827(17) 0.0283(6) Uani 1 1 d . . .
C30 C 0.1198(2) 0.13186(18) 0.1320(2) 0.0364(6) Uani 1 1 d . . .
H30A H 0.1192 0.0862 0.0943 0.055 Uiso 1 1 calc R . .
H30B H 0.1208 0.1089 0.1845 0.055 Uiso 1 1 calc R . .
H30C H 0.1773 0.1662 0.1439 0.055 Uiso 1 1 calc R . .
C31 C -0.1844(4) 0.1747(3) -0.1215(2) 0.0726(14) Uani 1 1 d . . .
H31A H -0.1478 0.1607 -0.1552 0.109 Uiso 1 1 calc R . .
H31B H -0.2311 0.2186 -0.1497 0.109 Uiso 1 1 calc R . .
H31C H -0.2186 0.1252 -0.1150 0.109 Uiso 1 1 calc R . .
C32 C -0.10140(19) 0.38494(18) 0.1083(2) 0.0357(6) Uani 1 1 d . . .
H32A H -0.1468 0.4159 0.0601 0.053 Uiso 1 1 calc R . .
H32B H -0.0434 0.4185 0.1367 0.053 Uiso 1 1 calc R . .
H32C H -0.1316 0.3726 0.1475 0.053 Uiso 1 1 calc R . .
C33 C 0.0842(2) 0.48768(19) 0.3953(2) 0.0365(7) Uani 1 1 d . . .
H33A H 0.0282 0.4507 0.3789 0.055 Uiso 1 1 calc R . .
H33B H 0.0643 0.5418 0.3677 0.055 Uiso 1 1 calc R . .
H33C H 0.1116 0.4953 0.4563 0.055 Uiso 1 1 calc R . .
C34 C 0.20150(18) 0.37834(16) 0.42066(15) 0.0235(5) Uani 1 1 d . . .
H34A H 0.2410 0.3960 0.4782 0.035 Uiso 1 1 calc R . .
H34B H 0.2423 0.3503 0.3968 0.035 Uiso 1 1 calc R . .
H34C H 0.1514 0.3399 0.4211 0.035 Uiso 1 1 calc R . .
C35 C -0.00181(18) 0.60594(18) 0.19235(17) 0.0297(6) Uani 1 1 d . . .
H35A H 0.0017 0.6597 0.1671 0.045 Uiso 1 1 calc R . .
H35B H 0.0082 0.6142 0.2511 0.045 Uiso 1 1 calc R . .
H35C H -0.0653 0.5810 0.1616 0.045 Uiso 1 1 calc R . .
C36 C 0.07097(18) 0.54448(17) 0.10435(15) 0.0254(5) Uani 1 1 d . . .
H36A H 0.0099 0.5197 0.0665 0.038 Uiso 1 1 calc R . .
H36B H 0.1246 0.5093 0.1059 0.038 Uiso 1 1 calc R . .
H36C H 0.0776 0.6001 0.0841 0.038 Uiso 1 1 calc R . .
C37 C 0.2692(2) 0.61266(18) 0.42789(17) 0.0322(6) Uani 1 1 d . . .
H37A H 0.3341 0.6343 0.4406 0.048 Uiso 1 1 calc R . .
H37B H 0.2740 0.5580 0.4544 0.048 Uiso 1 1 calc R . .
H37C H 0.2344 0.6511 0.4496 0.048 Uiso 1 1 calc R . .
C38 C 0.2091(2) 0.68640(16) 0.29882(19) 0.0307(6) Uani 1 1 d . . .
H38A H 0.1744 0.7239 0.3215 0.046 Uiso 1 1 calc R . .
H38B H 0.1737 0.6816 0.2379 0.046 Uiso 1 1 calc R . .
H38C H 0.2736 0.7088 0.3112 0.046 Uiso 1 1 calc R . .

loop_
_atom_site_aniso_label
_atom_site_aniso_U_11
_atom_site_aniso_U_22
_atom_site_aniso_U_33
_atom_site_aniso_U_23
_atom_site_aniso_U_13
_atom_site_aniso_U_12
Nb1 0.01639(12) 0.01293(11) 0.01644(12) 0.00029(6) 0.00851(8) 0.00138(6)
S1 0.0182(3) 0.0140(3) 0.0202(3) 0.00072(19) 0.0094(2) -0.00061(19)
S2 0.0192(3) 0.0169(3) 0.0233(3) -0.0006(2) 0.0112(2) -0.0027(2)
O1 0.0206(8) 0.0177(8) 0.0254(8) 0.0036(7) 0.0092(7) 0.0041(6)
O2 0.0233(8) 0.0194(8) 0.0252(8) -0.0032(7) 0.0095(7) -0.0067(6)
O3 0.0231(8) 0.0286(9) 0.0297(9) -0.0038(7) 0.0174(7) -0.0038(7)
O4 0.0237(8) 0.0191(8) 0.0293(9) 0.0032(7) 0.0099(7) -0.0020(7)
N1 0.0154(9) 0.0150(9) 0.0197(9) -0.0007(7) 0.0092(7) -0.0012(7)
N2 0.0164(9) 0.0139(9) 0.0216(9) -0.0029(7) 0.0095(7) -0.0026(7)
N3 0.0252(10) 0.0203(10) 0.0219(10) 0.0009(8) 0.0124(8) 0.0042(8)
N4 0.0220(9) 0.0192(10) 0.0206(10) 0.0014(8) 0.0104(8) 0.0031(8)
N5 0.0216(9) 0.0189(10) 0.0255(10) -0.0050(8) 0.0113(8) -0.0012(8)
C1 0.0147(10) 0.0185(11) 0.0225(11) 0.0009(9) 0.0104(9) 0.0021(8)
C2 0.0172(10) 0.0163(11) 0.0217(11) 0.0017(9) 0.0103(9) 0.0010(8)
C3 0.0238(11) 0.0194(11) 0.0221(11) -0.0020(9) 0.0110(9) -0.0027(9)
C4 0.0222(11) 0.0290(13) 0.0202(11) 0.0029(10) 0.0079(9) -0.0002(10)
C5 0.0209(11) 0.0241(12) 0.0281(12) 0.0078(10) 0.0106(10) 0.0035(9)
C6 0.0184(11) 0.0178(11) 0.0297(12) 0.0025(9) 0.0125(9) 0.0028(9)
C7 0.0316(13) 0.0161(12) 0.0381(14) 0.0030(10) 0.0161(11) 0.0037(10)
C8 0.0218(11) 0.0116(10) 0.0231(11) -0.0009(8) 0.0118(9) -0.0004(8)
C9 0.0259(11) 0.0119(10) 0.0228(11) -0.0020(8) 0.0153(9) -0.0024(9)
C10 0.0248(11) 0.0174(11) 0.0238(12) -0.0009(9) 0.0125(9) -0.0020(9)
C11 0.0306(12) 0.0210(12) 0.0231(12) -0.0059(9) 0.0135(10) -0.0072(10)
C12 0.0309(13) 0.0193(12) 0.0306(13) -0.0077(10) 0.0199(11) -0.0052(10)
C13 0.0223(11) 0.0137(11) 0.0307(12) -0.0037(9) 0.0148(10) -0.0027(9)
C14 0.0287(13) 0.0241(13) 0.0363(14) 0.0004(10) 0.0210(11) 0.0047(10)
C15 0.0150(11) 0.0165(11) 0.0272(12) 0.0057(9) 0.0099(9) 0.0017(8)
C16 0.0271(13) 0.0151(11) 0.0279(13) 0.0044(9) 0.0168(11) 0.0004(9)
C17 0.0313(13) 0.0237(12) 0.0305(13) 0.0055(10) 0.0209(11) 0.0041(10)
C18 0.0341(14) 0.0269(14) 0.0435(16) 0.0160(12) 0.0277(12) 0.0109(11)
C19 0.0229(12) 0.0278(14) 0.0427(15) 0.0159(12) 0.0169(11) 0.0075(10)
C20 0.0221(13) 0.0222(13) 0.0289(14) 0.0089(9) 0.0117(11) 0.0012(9)
C21 0.0268(13) 0.0259(14) 0.0220(13) -0.0021(9) 0.0127(11) -0.0010(9)
C22 0.0503(19) 0.054(2) 0.063(2) 0.0205(17) 0.0416(17) 0.0249(16)
C23 0.0239(13) 0.0435(17) 0.0308(14) 0.0052(13) 0.0051(11) -0.0014(12)
C24 0.0195(11) 0.0224(12) 0.0282(12) -0.0019(10) 0.0098(9) -0.0098(9)
C25 0.0378(14) 0.0241(13) 0.0320(13) -0.0031(10) 0.0222(11) -0.0120(11)
C26 0.0600(19) 0.0284(14) 0.0314(14) -0.0078(11) 0.0284(14) -0.0216(13)
C27 0.0574(19) 0.0427(18) 0.0250(14) 0.0022(12) 0.0117(13) -0.0292(15)
C28 0.0326(14) 0.0387(16) 0.0310(14) 0.0103(12) 0.0033(11) -0.0179(12)
C29 0.0215(11) 0.0297(14) 0.0323(13) 0.0042(11) 0.0090(10) -0.0113(10)
C30 0.0465(16) 0.0231(13) 0.0502(17) -0.0104(12) 0.0306(14) -0.0049(12)
C31 0.097(3) 0.063(3) 0.0309(17) -0.0004(16) -0.0028(18) -0.050(2)
C32 0.0198(12) 0.0321(15) 0.0484(17) 0.0087(13) 0.0065(11) 0.0033(11)
C33 0.0483(18) 0.0345(15) 0.0432(17) 0.0119(12) 0.0357(15) 0.0154(13)
C34 0.0284(12) 0.0223(12) 0.0217(11) 0.0057(9) 0.0120(10) 0.0047(10)
C35 0.0249(12) 0.0343(15) 0.0295(13) 0.0036(11) 0.0103(10) 0.0148(11)
C36 0.0253(12) 0.0284(13) 0.0221(12) 0.0036(10) 0.0090(9) 0.0025(10)
C37 0.0305(13) 0.0316(14) 0.0289(13) -0.0142(11) 0.0061(11) 0.0024(11)
C38 0.0394(14) 0.0154(12) 0.0429(15) -0.0053(11) 0.0223(12) -0.0022(11)

loop_
_atom_type_symbol
_atom_type_description
_atom_type_scat_dispersion_real
_atom_type_scat_dispersion_imag
_atom_type_scat_source
C C 0.0181 0.0091 'International Tables Vol C Tables 4.2.6.8 and 6.1.1.4'
H H 0.0000 0.0000 'International Tables Vol C Tables 4.2.6.8 and 6.1.1.4'
N N 0.0311 0.0180 'International Tables Vol C Tables 4.2.6.8 and 6.1.1.4'
O O 0.0492 0.0322 'International Tables Vol C Tables 4.2.6.8 and 6.1.1.4'
S S 0.3331 0.5567 'International Tables Vol C Tables 4.2.6.8 and 6.1.1.4'
Nb Nb -0.1121 2.4826 'International Tables Vol C Tables 4.2.6.8 and 6.1.1.4'

loop_
_geom_angle_atom_site_label_1
_geom_angle_atom_site_label_2
_geom_angle_atom_site_label_3
_geom_angle
_geom_angle_site_symmetry_1
_geom_angle_site_symmetry_3
_geom_angle_publ_flag
N3 Nb1 N4 117.09(8) . . ?
N3 Nb1 N5 89.22(8) . . ?
N4 Nb1 N5 89.22(8) . . ?
N3 Nb1 N1 121.20(8) . . ?
N4 Nb1 N1 121.61(8) . . ?
N5 Nb1 N1 94.58(8) . . ?
N3 Nb1 N2 91.99(8) . . ?
N4 Nb1 N2 94.09(8) . . ?
N5 Nb1 N2 175.48(7) . . ?
N1 Nb1 N2 81.06(7) . . ?
O2 S1 O1 116.10(10) . . ?
O2 S1 N1 112.61(10) . . ?
O1 S1 N1 105.10(10) . . ?
O2 S1 C15 108.15(11) . . ?
O1 S1 C15 109.42(11) . . ?
N1 S1 C15 104.86(10) . . ?
O3 S2 O4 115.85(11) . . ?
O3 S2 N2 108.61(10) . . ?
O4 S2 N2 111.20(10) . . ?
O3 S2 C24 107.08(11) . . ?
O4 S2 C24 107.25(11) . . ?
N2 S2 C24 106.35(10) . . ?
C2 N1 S1 119.14(15) . . ?
C2 N1 Nb1 106.86(13) . . ?
S1 N1 Nb1 120.95(11) . . ?
C9 N2 S2 111.53(14) . . ?
C9 N2 Nb1 122.13(13) . . ?
S2 N2 Nb1 124.97(10) . . ?
C34 N3 C33 111.5(2) . . ?
C34 N3 Nb1 127.43(15) . . ?
C33 N3 Nb1 120.99(17) . . ?
C35 N4 C36 113.03(19) . . ?
C35 N4 Nb1 131.28(16) . . ?
C36 N4 Nb1 115.30(15) . . ?
C38 N5 C37 108.9(2) . . ?
C38 N5 Nb1 126.26(17) . . ?
C37 N5 Nb1 124.44(17) . . ?
C6 C1 C2 119.3(2) . . ?
C6 C1 C8 123.2(2) . . ?
C2 C1 C8 117.5(2) . . ?
C3 C2 C1 120.9(2) . . ?
C3 C2 N1 121.3(2) . . ?
C1 C2 N1 117.5(2) . . ?
C4 C3 C2 119.6(2) . . ?
C4 C3 H3A 120.2 . . ?
C2 C3 H3A 120.2 . . ?
C5 C4 C3 119.5(2) . . ?
C5 C4 H4A 120.3 . . ?
C3 C4 H4A 120.3 . . ?
C4 C5 C6 121.9(2) . . ?
C4 C5 H5A 119.0 . . ?
C6 C5 H5A 119.0 . . ?
C5 C6 C1 118.7(2) . . ?
C5 C6 C7 118.7(2) . . ?
C1 C6 C7 122.6(2) . . ?
C6 C7 H7A 109.5 . . ?
C6 C7 H7B 109.5 . . ?
H7A C7 H7B 109.5 . . ?
C6 C7 H7C 109.5 . . ?
H7A C7 H7C 109.5 . . ?
H7B C7 H7C 109.5 . . ?
C9 C8 C13 119.5(2) . . ?
C9 C8 C1 120.0(2) . . ?
C13 C8 C1 120.3(2) . . ?
C10 C9 C8 119.8(2) . . ?
C10 C9 N2 119.8(2) . . ?
C8 C9 N2 120.4(2) . . ?
C11 C10 C9 120.3(2) . . ?
C11 C10 H10 119.8 . . ?
C9 C10 H10 119.8 . . ?
C10 C11 C12 120.1(2) . . ?
C10 C11 H11 119.9 . . ?
C12 C11 H11 119.9 . . ?
C11 C12 C13 120.8(2) . . ?
C11 C12 H12 119.6 . . ?
C13 C12 H12 119.6 . . ?
C12 C13 C8 119.3(2) . . ?
C12 C13 C14 119.6(2) . . ?
C8 C13 C14 121.0(2) . . ?
C13 C14 H14A 109.5 . . ?
C13 C14 H14B 109.5 . . ?
H14A C14 H14B 109.5 . . ?
C13 C14 H14C 109.5 . . ?
H14A C14 H14C 109.5 . . ?
H14B C14 H14C 109.5 . . ?
C16 C15 C20 121.0(2) . . ?
C16 C15 S1 118.23(18) . . ?
C20 C15 S1 120.8(2) . . ?
C17 C16 C15 118.4(2) . . ?
C17 C16 C21 117.0(2) . . ?
C15 C16 C21 124.6(2) . . ?
C18 C17 C16 122.1(3) . . ?
C18 C17 H17 118.9 . . ?
C16 C17 H17 118.9 . . ?
C17 C18 C19 118.3(2) . . ?
C17 C18 C22 120.7(3) . . ?
C19 C18 C22 121.0(3) . . ?
C18 C19 C20 123.4(2) . . ?
C18 C19 H19 118.3 . . ?
C20 C19 H19 118.3 . . ?
C19 C20 C15 116.8(3) . . ?
C19 C20 C23 116.9(2) . . ?
C15 C20 C23 126.3(2) . . ?
C16 C21 H21A 109.5 . . ?
C16 C21 H21B 109.5 . . ?
H21A C21 H21B 109.5 . . ?
C16 C21 H21C 109.5 . . ?
H21A C21 H21C 109.5 . . ?
H21B C21 H21C 109.5 . . ?
C18 C22 H22A 109.5 . . ?
C18 C22 H22B 109.5 . . ?
H22A C22 H22B 109.5 . . ?
C18 C22 H22C 109.5 . . ?
H22A C22 H22C 109.5 . . ?
H22B C22 H22C 109.5 . . ?
C20 C23 H23A 109.5 . . ?
C20 C23 H23B 109.5 . . ?
H23A C23 H23B 109.5 . . ?
C20 C23 H23C 109.5 . . ?
H23A C23 H23C 109.5 . . ?
H23B C23 H23C 109.5 . . ?
C25 C24 C29 121.0(2) . . ?
C25 C24 S2 121.5(2) . . ?
C29 C24 S2 117.5(2) . . ?
C26 C25 C24 117.2(3) . . ?
C26 C25 C30 117.1(3) . . ?
C24 C25 C30 125.7(2) . . ?
C27 C26 C25 123.2(3) . . ?
C27 C26 H26 118.4 . . ?
C25 C26 H26 118.4 . . ?
C28 C27 C26 117.6(3) . . ?
C28 C27 C31 121.6(4) . . ?
C26 C27 C31 120.8(4) . . ?
C27 C28 C29 122.8(3) . . ?
C27 C28 H28 118.6 . . ?
C29 C28 H28 118.6 . . ?
C28 C29 C24 118.1(3) . . ?
C28 C29 C32 117.4(3) . . ?
C24 C29 C32 124.5(2) . . ?
C25 C30 H30A 109.5 . . ?
C25 C30 H30B 109.5 . . ?
H30A C30 H30B 109.5 . . ?
C25 C30 H30C 109.5 . . ?
H30A C30 H30C 109.5 . . ?
H30B C30 H30C 109.5 . . ?
C27 C31 H31A 109.5 . . ?
C27 C31 H31B 109.5 . . ?
H31A C31 H31B 109.5 . . ?
C27 C31 H31C 109.5 . . ?
H31A C31 H31C 109.5 . . ?
H31B C31 H31C 109.5 . . ?
C29 C32 H32A 109.5 . . ?
C29 C32 H32B 109.5 . . ?
H32A C32 H32B 109.5 . . ?
C29 C32 H32C 109.5 . . ?
H32A C32 H32C 109.5 . . ?
H32B C32 H32C 109.5 . . ?
N3 C33 H33A 109.5 . . ?
N3 C33 H33B 109.5 . . ?
H33A C33 H33B 109.5 . . ?
N3 C33 H33C 109.5 . . ?
H33A C33 H33C 109.5 . . ?
H33B C33 H33C 109.5 . . ?
N3 C34 H34A 109.5 . . ?
N3 C34 H34B 109.5 . . ?
H34A C34 H34B 109.5 . . ?
N3 C34 H34C 109.5 . . ?
H34A C34 H34C 109.5 . . ?
H34B C34 H34C 109.5 . . ?
N4 C35 H35A 109.5 . . ?
N4 C35 H35B 109.5 . . ?
H35A C35 H35B 109.5 . . ?
N4 C35 H35C 109.5 . . ?
H35A C35 H35C 109.5 . . ?
H35B C35 H35C 109.5 . . ?
N4 C36 H36A 109.5 . . ?
N4 C36 H36B 109.5 . . ?
H36A C36 H36B 109.5 . . ?
N4 C36 H36C 109.5 . . ?
H36A C36 H36C 109.5 . . ?
H36B C36 H36C 109.5 . . ?
N5 C37 H37A 109.5 . . ?
N5 C37 H37B 109.5 . . ?
H37A C37 H37B 109.5 . . ?
N5 C37 H37C 109.5 . . ?
H37A C37 H37C 109.5 . . ?
H37B C37 H37C 109.5 . . ?
N5 C38 H38A 109.5 . . ?
N5 C38 H38B 109.5 . . ?
H38A C38 H38B 109.5 . . ?
N5 C38 H38C 109.5 . . ?
H38A C38 H38C 109.5 . . ?
H38B C38 H38C 109.5 . . ?

loop_
_geom_bond_atom_site_label_1
_geom_bond_atom_site_label_2
_geom_bond_distance
_geom_bond_site_symmetry_2
_geom_bond_publ_flag
Nb1 N3 1.935(2) . ?
Nb1 N4 1.9474(19) . ?
Nb1 N5 2.010(2) . ?
Nb1 N1 2.1149(18) . ?
Nb1 N2 2.2780(18) . ?
S1 O2 1.4357(17) . ?
S1 O1 1.4393(17) . ?
S1 N1 1.6283(19) . ?
S1 C15 1.789(2) . ?
S2 O3 1.4376(17) . ?
S2 O4 1.4408(18) . ?
S2 N2 1.6198(19) . ?
S2 C24 1.797(2) . ?
N1 C2 1.443(3) . ?
N2 C9 1.445(3) . ?
N3 C34 1.455(3) . ?
N3 C33 1.459(3) . ?
N4 C35 1.452(3) . ?
N4 C36 1.453(3) . ?
N5 C38 1.458(3) . ?
N5 C37 1.459(3) . ?
C1 C6 1.402(3) . ?
C1 C2 1.405(3) . ?
C1 C8 1.489(3) . ?
C2 C3 1.396(3) . ?
C3 C4 1.389(3) . ?
C3 H3A 0.9500 . ?
C4 C5 1.384(4) . ?
C4 H4A 0.9500 . ?
C5 C6 1.398(4) . ?
C5 H5A 0.9500 . ?
C6 C7 1.510(3) . ?
C7 H7A 0.9800 . ?
C7 H7B 0.9800 . ?
C7 H7C 0.9800 . ?
C8 C9 1.405(3) . ?
C8 C13 1.407(3) . ?
C9 C10 1.395(3) . ?
C10 C11 1.379(3) . ?
C10 H10 0.9500 . ?
C11 C12 1.386(4) . ?
C11 H11 0.9500 . ?
C12 C13 1.390(4) . ?
C12 H12 0.9500 . ?
C13 C14 1.512(3) . ?
C14 H14A 0.9800 . ?
C14 H14B 0.9800 . ?
C14 H14C 0.9800 . ?
C15 C16 1.403(4) . ?
C15 C20 1.427(3) . ?
C16 C17 1.396(3) . ?
C16 C21 1.498(4) . ?
C17 C18 1.379(4) . ?
C17 H17 0.9500 . ?
C18 C19 1.381(4) . ?
C18 C22 1.512(4) . ?
C19 C20 1.390(4) . ?
C19 H19 0.9500 . ?
C20 C23 1.510(4) . ?
C21 H21A 0.9800 . ?
C21 H21B 0.9800 . ?
C21 H21C 0.9800 . ?
C22 H22A 0.9800 . ?
C22 H22B 0.9800 . ?
C22 H22C 0.9800 . ?
C23 H23A 0.9800 . ?
C23 H23B 0.9800 . ?
C23 H23C 0.9800 . ?
C24 C25 1.409(4) . ?
C24 C29 1.412(4) . ?
C25 C26 1.398(4) . ?
C25 C30 1.509(4) . ?
C26 C27 1.385(5) . ?
C26 H26 0.9500 . ?
C27 C28 1.381(5) . ?
C27 C31 1.510(4) . ?
C28 C29 1.388(4) . ?
C28 H28 0.9500 . ?
C29 C32 1.507(4) . ?
C30 H30A 0.9800 . ?
C30 H30B 0.9800 . ?
C30 H30C 0.9800 . ?
C31 H31A 0.9800 . ?
C31 H31B 0.9800 . ?
C31 H31C 0.9800 . ?
C32 H32A 0.9800 . ?
C32 H32B 0.9800 . ?
C32 H32C 0.9800 . ?
C33 H33A 0.9800 . ?
C33 H33B 0.9800 . ?
C33 H33C 0.9800 . ?
C34 H34A 0.9800 . ?
C34 H34B 0.9800 . ?
C34 H34C 0.9800 . ?
C35 H35A 0.9800 . ?
C35 H35B 0.9800 . ?
C35 H35C 0.9800 . ?
C36 H36A 0.9800 . ?
C36 H36B 0.9800 . ?
C36 H36C 0.9800 . ?
C37 H37A 0.9800 . ?
C37 H37B 0.9800 . ?
C37 H37C 0.9800 . ?
C38 H38A 0.9800 . ?
C38 H38B 0.9800 . ?
C38 H38C 0.9800 . ?

loop_
_geom_torsion_atom_site_label_1
_geom_torsion_atom_site_label_2
_geom_torsion_atom_site_label_3
_geom_torsion_atom_site_label_4
_geom_torsion
_geom_torsion_site_symmetry_1
_geom_torsion_site_symmetry_2
_geom_torsion_site_symmetry_3
_geom_torsion_site_symmetry_4
_geom_torsion_publ_flag
O2 S1 N1 C2 -54.62(19) . . . . ?
O1 S1 N1 C2 178.07(16) . . . . ?
C15 S1 N1 C2 62.73(19) . . . . ?
O2 S1 N1 Nb1 81.56(13) . . . . ?
O1 S1 N1 Nb1 -45.75(14) . . . . ?
C15 S1 N1 Nb1 -161.09(12) . . . . ?
N3 Nb1 N1 C2 15.05(17) . . . . ?
N4 Nb1 N1 C2 -161.17(13) . . . . ?
N5 Nb1 N1 C2 106.92(15) . . . . ?
N2 Nb1 N1 C2 -71.85(14) . . . . ?
N3 Nb1 N1 S1 -125.76(12) . . . . ?
N4 Nb1 N1 S1 58.02(15) . . . . ?
N5 Nb1 N1 S1 -33.89(13) . . . . ?
N2 Nb1 N1 S1 147.34(13) . . . . ?
O3 S2 N2 C9 -172.51(15) . . . . ?
O4 S2 N2 C9 58.88(18) . . . . ?
C24 S2 N2 C9 -57.57(18) . . . . ?
O3 S2 N2 Nb1 20.66(15) . . . . ?
O4 S2 N2 Nb1 -107.95(13) . . . . ?
C24 S2 N2 Nb1 135.60(13) . . . . ?
N3 Nb1 N2 C9 -143.20(17) . . . . ?
N4 Nb1 N2 C9 99.46(17) . . . . ?
N5 Nb1 N2 C9 -37.6(10) . . . . ?
N1 Nb1 N2 C9 -21.92(17) . . . . ?
N3 Nb1 N2 S2 22.30(13) . . . . ?
N4 Nb1 N2 S2 -95.04(13) . . . . ?
N5 Nb1 N2 S2 127.9(9) . . . . ?
N1 Nb1 N2 S2 143.59(13) . . . . ?
N4 Nb1 N3 C34 149.27(19) . . . . ?
N5 Nb1 N3 C34 -122.0(2) . . . . ?
N1 Nb1 N3 C34 -27.1(2) . . . . ?
N2 Nb1 N3 C34 53.6(2) . . . . ?
N4 Nb1 N3 C33 -27.8(2) . . . . ?
N5 Nb1 N3 C33 60.9(2) . . . . ?
N1 Nb1 N3 C33 155.8(2) . . . . ?
N2 Nb1 N3 C33 -123.4(2) . . . . ?
N3 Nb1 N4 C35 38.9(3) . . . . ?
N5 Nb1 N4 C35 -49.8(2) . . . . ?
N1 Nb1 N4 C35 -144.7(2) . . . . ?
N2 Nb1 N4 C35 133.3(2) . . . . ?
N3 Nb1 N4 C36 -148.86(16) . . . . ?
N5 Nb1 N4 C36 122.41(17) . . . . ?
N1 Nb1 N4 C36 27.5(2) . . . . ?
N2 Nb1 N4 C36 -54.52(17) . . . . ?
N3 Nb1 N5 C38 -152.4(2) . . . . ?
N4 Nb1 N5 C38 -35.3(2) . . . . ?
N1 Nb1 N5 C38 86.4(2) . . . . ?
N2 Nb1 N5 C38 101.9(10) . . . . ?
N3 Nb1 N5 C37 35.8(2) . . . . ?
N4 Nb1 N5 C37 152.9(2) . . . . ?
N1 Nb1 N5 C37 -85.5(2) . . . . ?
N2 Nb1 N5 C37 -69.9(10) . . . . ?
C6 C1 C2 C3 1.6(3) . . . . ?
C8 C1 C2 C3 -177.7(2) . . . . ?
C6 C1 C2 N1 -172.09(19) . . . . ?
C8 C1 C2 N1 8.6(3) . . . . ?
S1 N1 C2 C3 60.6(3) . . . . ?
Nb1 N1 C2 C3 -81.1(2) . . . . ?
S1 N1 C2 C1 -125.69(19) . . . . ?
Nb1 N1 C2 C1 92.7(2) . . . . ?
C1 C2 C3 C4 1.2(3) . . . . ?
N1 C2 C3 C4 174.7(2) . . . . ?
C2 C3 C4 C5 -2.1(4) . . . . ?
C3 C4 C5 C6 0.1(4) . . . . ?
C4 C5 C6 C1 2.6(4) . . . . ?
C4 C5 C6 C7 -175.4(2) . . . . ?
C2 C1 C6 C5 -3.5(3) . . . . ?
C8 C1 C6 C5 175.8(2) . . . . ?
C2 C1 C6 C7 174.5(2) . . . . ?
C8 C1 C6 C7 -6.2(3) . . . . ?
C6 C1 C8 C9 116.3(3) . . . . ?
C2 C1 C8 C9 -64.4(3) . . . . ?
C6 C1 C8 C13 -68.7(3) . . . . ?
C2 C1 C8 C13 110.6(2) . . . . ?
C13 C8 C9 C10 -1.0(3) . . . . ?
C1 C8 C9 C10 174.0(2) . . . . ?
C13 C8 C9 N2 -179.9(2) . . . . ?
C1 C8 C9 N2 -4.9(3) . . . . ?
S2 N2 C9 C10 83.5(2) . . . . ?
Nb1 N2 C9 C10 -109.3(2) . . . . ?
S2 N2 C9 C8 -97.6(2) . . . . ?
Nb1 N2 C9 C8 69.6(2) . . . . ?
C8 C9 C10 C11 2.3(3) . . . . ?
N2 C9 C10 C11 -178.7(2) . . . . ?
C9 C10 C11 C12 -0.9(4) . . . . ?
C10 C11 C12 C13 -2.0(4) . . . . ?
C11 C12 C13 C8 3.3(4) . . . . ?
C11 C12 C13 C14 -174.6(2) . . . . ?
C9 C8 C13 C12 -1.8(3) . . . . ?
C1 C8 C13 C12 -176.7(2) . . . . ?
C9 C8 C13 C14 176.1(2) . . . . ?
C1 C8 C13 C14 1.1(3) . . . . ?
O2 S1 C15 C16 -162.61(18) . . . . ?
O1 S1 C15 C16 -35.3(2) . . . . ?
N1 S1 C15 C16 77.0(2) . . . . ?
O2 S1 C15 C20 16.4(2) . . . . ?
O1 S1 C15 C20 143.77(18) . . . . ?
N1 S1 C15 C20 -103.9(2) . . . . ?
C20 C15 C16 C17 0.4(3) . . . . ?
S1 C15 C16 C17 179.44(18) . . . . ?
C20 C15 C16 C21 -179.4(2) . . . . ?
S1 C15 C16 C21 -0.4(3) . . . . ?
C15 C16 C17 C18 0.2(4) . . . . ?
C21 C16 C17 C18 -180.0(2) . . . . ?
C16 C17 C18 C19 -0.5(4) . . . . ?
C16 C17 C18 C22 178.2(3) . . . . ?
C17 C18 C19 C20 0.2(4) . . . . ?
C22 C18 C19 C20 -178.5(3) . . . . ?
C18 C19 C20 C15 0.4(4) . . . . ?
C18 C19 C20 C23 -179.3(3) . . . . ?
C16 C15 C20 C19 -0.7(3) . . . . ?
S1 C15 C20 C19 -179.69(18) . . . . ?
C16 C15 C20 C23 179.0(2) . . . . ?
S1 C15 C20 C23 0.0(3) . . . . ?
O3 S2 C24 C25 -144.75(19) . . . . ?
O4 S2 C24 C25 -19.8(2) . . . . ?
N2 S2 C24 C25 99.3(2) . . . . ?
O3 S2 C24 C29 38.1(2) . . . . ?
O4 S2 C24 C29 163.06(18) . . . . ?
N2 S2 C24 C29 -77.9(2) . . . . ?
C29 C24 C25 C26 -1.6(4) . . . . ?
S2 C24 C25 C26 -178.70(18) . . . . ?
C29 C24 C25 C30 176.3(2) . . . . ?
S2 C24 C25 C30 -0.8(4) . . . . ?
C24 C25 C26 C27 0.7(4) . . . . ?
C30 C25 C26 C27 -177.4(3) . . . . ?
C25 C26 C27 C28 0.3(4) . . . . ?
C25 C26 C27 C31 -178.4(3) . . . . ?
C26 C27 C28 C29 -0.4(4) . . . . ?
C31 C27 C28 C29 178.3(3) . . . . ?
C27 C28 C29 C24 -0.6(4) . . . . ?
C27 C28 C29 C32 178.4(3) . . . . ?
C25 C24 C29 C28 1.6(4) . . . . ?
S2 C24 C29 C28 178.77(19) . . . . ?
C25 C24 C29 C32 -177.3(2) . . . . ?
S2 C24 C29 C32 -0.1(3) . . . . ?

loop_
_cod_related_entry_id
_cod_related_entry_database
_cod_related_entry_code
1 ChemSpider 30652785
